data_7703323
loop_
_publ_author_name
'Beagan, Daniel M.'
'Carta, Veronica'
'Caulton, Kenneth G.'

_publ_section_title
;
 A reagent for heteroatom borylation, including iron mediated reductive
 deoxygenation of nitrate yielding a dinitrosyl complex.
;
_journal_issue 5
_journal_name_full 'Dalton transactions (Cambridge, England : 2003)'
_journal_page_first 1681
_journal_page_last 1687
_journal_paper_doi 10.1039/d0dt00077a
_journal_volume 49
_journal_year 2020
_chemical_formula_moiety 'C22 H28 Fe N4 O2'
_chemical_formula_sum 'C22 H28 Fe N4 O2'
_chemical_formula_weight 436.33
_chemical_name_systematic (DIM)Fe(NO)2
_space_group_crystal_system orthorhombic
_space_group_IT_number 61
_space_group_name_Hall '-P 2ac 2ab'
_space_group_name_H-M_alt 'P b c a'
_atom_sites_solution_hydrogens geom
_atom_sites_solution_primary dual
_audit_creation_date 2019-07-02
_audit_creation_method
;
Olex2 1.2
(compiled 2018.05.29 svn.r3508 for OlexSys, GUI svn.r5506)
;
_audit_update_record
;
2019-09-03 deposited with the CCDC.	2020-01-14 downloaded from the CCDC.
;
_cell_angle_alpha 90
_cell_angle_beta 90
_cell_angle_gamma 90
_cell_formula_units_Z 8
_cell_length_a 17.5520(15)
_cell_length_b 14.0826(9)
_cell_length_c 18.3080(17)
_cell_measurement_reflns_used 2638
_cell_measurement_temperature 173
_cell_measurement_theta_max 22.81
_cell_measurement_theta_min 2.22
_cell_volume 4525.3(6)
_computing_cell_refinement 'SAINT V8.38A (?, 2016)'
_computing_data_reduction 'SAINT V8.38A (?, 2016)'
_computing_molecular_graphics 'Olex2 (Dolomanov et al., 2009)'
_computing_publication_material 'Olex2 (Dolomanov et al., 2009)'
_computing_structure_refinement 'XL (Sheldrick, 2008)'
_computing_structure_solution 'XT (Sheldrick, 2015)'
_diffrn_ambient_temperature 173
_diffrn_measured_fraction_theta_full 0.998
_diffrn_measured_fraction_theta_max 0.998
_diffrn_measurement_device_type 'Bruker APEX-II CCD'
_diffrn_measurement_method '\f and \w scans'
_diffrn_radiation_type MoK\a
_diffrn_radiation_wavelength 0.71073
_diffrn_reflns_av_R_equivalents 0.1110
_diffrn_reflns_av_unetI/netI 0.0846
_diffrn_reflns_Laue_measured_fraction_full 0.998
_diffrn_reflns_Laue_measured_fraction_max 0.998
_diffrn_reflns_limit_h_max 20
_diffrn_reflns_limit_h_min -20
_diffrn_reflns_limit_k_max 16
_diffrn_reflns_limit_k_min -12
_diffrn_reflns_limit_l_max 21
_diffrn_reflns_limit_l_min -21
_diffrn_reflns_number 28523
_diffrn_reflns_point_group_measured_fraction_full 0.998
_diffrn_reflns_point_group_measured_fraction_max 0.998
_diffrn_reflns_theta_full 25.061
_diffrn_reflns_theta_max 25.061
_diffrn_reflns_theta_min 2.162
_diffrn_standards_number 0
_exptl_absorpt_coefficient_mu 0.690
_exptl_absorpt_correction_T_max 0.7452
_exptl_absorpt_correction_T_min 0.6632
_exptl_absorpt_correction_type multi-scan
_exptl_absorpt_process_details 'Apex 3 (Bruker, 2016)'
_exptl_crystal_colour orange
_exptl_crystal_colour_primary orange
_exptl_crystal_density_diffrn 1.281
_exptl_crystal_description plate
_exptl_crystal_F_000 1840
_exptl_crystal_preparation synthesized
_exptl_crystal_recrystallization_method 'Solvent Diffusion'
_exptl_crystal_size_max 0.57
_exptl_crystal_size_mid 0.18
_exptl_crystal_size_min 0.08
_refine_diff_density_max 0.272
_refine_diff_density_min -0.290
_refine_diff_density_rms 0.068
_refine_ls_extinction_method none
_refine_ls_goodness_of_fit_ref 1.005
_refine_ls_hydrogen_treatment constr
_refine_ls_matrix_type full
_refine_ls_number_parameters 270
_refine_ls_number_reflns 4007
_refine_ls_number_restraints 0
_refine_ls_restrained_S_all 1.005
_refine_ls_R_factor_all 0.0986
_refine_ls_R_factor_gt 0.0462
_refine_ls_shift/su_max 0.001
_refine_ls_shift/su_mean 0.000
_refine_ls_structure_factor_coef Fsqd
_refine_ls_weighting_details 'w=1/[\s^2^(Fo^2^)+(0.0287P)^2^+3.3576P] where P=(Fo^2^+2Fc^2^)/3'
_refine_ls_weighting_scheme calc
_refine_ls_wR_factor_gt 0.0832
_refine_ls_wR_factor_ref 0.0987
_reflns_Friedel_coverage 0.000
_reflns_number_gt 2493
_reflns_number_total 4007
_reflns_threshold_expression 'I > 2\s(I)'
_cod_data_source_file d0dt00077a2.cif
_cod_data_source_block 19087_0ma
_cod_depositor_comments 'Adding full bibliography for 7703323--7703325.cif.'
_cod_database_code 7703323
_shelx_shelxl_version_number 2017/1
_shelx_space_group_comment
;
The symmetry employed for this shelxl refinement is uniquely defined
by the following loop, which should always be used as a source of
symmetry information in preference to the above space-group names.
They are only intended as comments.
;
_shelx_estimated_absorpt_t_max 0.947
_shelx_estimated_absorpt_t_min 0.694
_olex2_refinement_description
;
1. Fixed Uiso
 At 1.2 times of:
  All C(H) groups
 At 1.5 times of:
  All C(H,H,H) groups
2.a Aromatic/amide H refined with riding coordinates:
 C17(H17), C20(H20), C3(H3), C6(H6)
2.b Idealised Me refined as rotating group:
 C11(H11A,H11B,H11C), C16(H16A,H16B,H16C), C22(H22A,H22B,H22C), C13(H13A,H13B,
 H13C), C8(H8A,H8B,H8C), C1(H1A,H1B,H1C), C19(H19A,H19B,H19C), C5(H5A,H5B,H5C)
;
_olex2_date_sample_data_collection 2019-06-29
_olex2_date_sample_submission 2019-06-26
_olex2_submission_original_sample_id dmb_22
_olex2_submission_special_instructions 'No special instructions were received'

loop_
_space_group_symop_operation_xyz
'x, y, z'
'-x+1/2, -y, z+1/2'
'-x, y+1/2, -z+1/2'
'x+1/2, -y+1/2, -z'
'-x, -y, -z'
'x-1/2, y, -z-1/2'
'x, -y-1/2, z-1/2'
'-x-1/2, y-1/2, z'

loop_
_atom_site_label
_atom_site_type_symbol
_atom_site_fract_x
_atom_site_fract_y
_atom_site_fract_z
_atom_site_U_iso_or_equiv
_atom_site_adp_type
_atom_site_occupancy
_atom_site_site_symmetry_order
_atom_site_calc_flag
_atom_site_refinement_flags_posn
Fe1 Fe 0.71749(3) 0.42600(3) 0.41208(3) 0.01955(14) Uani 1 1 d .
N3 N 0.65518(14) 0.30414(17) 0.41864(15) 0.0176(6) Uani 1 1 d .
N4 N 0.75632(14) 0.36632(18) 0.50487(15) 0.0175(6) Uani 1 1 d .
O2 O 0.65945(16) 0.61165(18) 0.43536(16) 0.0471(8) Uani 1 1 d .
N2 N 0.67673(16) 0.5296(2) 0.42896(16) 0.0264(7) Uani 1 1 d .
N1 N 0.77898(17) 0.4223(2) 0.34412(16) 0.0297(7) Uani 1 1 d .
O1 O 0.82438(16) 0.4279(2) 0.29587(16) 0.0583(9) Uani 1 1 d .
C14 C 0.80796(18) 0.4128(2) 0.55447(18) 0.0169(7) Uani 1 1 d .
C10 C 0.67551(18) 0.2443(2) 0.46821(18) 0.0181(8) Uani 1 1 d .
C21 C 0.77737(19) 0.4641(2) 0.61220(18) 0.0197(8) Uani 1 1 d .
C2 C 0.52329(19) 0.3133(2) 0.3767(2) 0.0237(8) Uani 1 1 d .
C9 C 0.59724(18) 0.2776(2) 0.36645(19) 0.0186(8) Uani 1 1 d .
C12 C 0.73351(18) 0.2814(2) 0.51979(19) 0.0195(8) Uani 1 1 d .
C4 C 0.4835(2) 0.2261(2) 0.2682(2) 0.0287(9) Uani 1 1 d .
C15 C 0.88623(19) 0.4071(2) 0.54249(19) 0.0208(8) Uani 1 1 d .
C7 C 0.61578(19) 0.2192(2) 0.3075(2) 0.0238(9) Uani 1 1 d .
C18 C 0.9052(2) 0.5020(2) 0.6516(2) 0.0264(9) Uani 1 1 d .
C17 C 0.93361(19) 0.4527(2) 0.5922(2) 0.0261(9) Uani 1 1 d .
H17 H 0.987190 0.449881 0.585175 0.031 Uiso 1 1 calc R
C20 C 0.8269(2) 0.5073(2) 0.6608(2) 0.0254(9) Uani 1 1 d .
H20 H 0.806839 0.541333 0.701263 0.030 Uiso 1 1 calc R
C3 C 0.46797(19) 0.2857(2) 0.3265(2) 0.0293(9) Uani 1 1 d .
H3 H 0.417480 0.308711 0.332449 0.035 Uiso 1 1 calc R
C11 C 0.64419(19) 0.1465(2) 0.4787(2) 0.0280(9) Uani 1 1 d .
H11A H 0.602769 0.135537 0.443798 0.042 Uiso 1 1 calc GR
H11B H 0.624637 0.140022 0.528589 0.042 Uiso 1 1 calc GR
H11C H 0.684661 0.099686 0.470566 0.042 Uiso 1 1 calc GR
C16 C 0.9181(2) 0.3525(2) 0.4787(2) 0.0318(10) Uani 1 1 d .
H16A H 0.903400 0.285616 0.482782 0.048 Uiso 1 1 calc GR
H16B H 0.973771 0.357668 0.478594 0.048 Uiso 1 1 calc GR
H16C H 0.897818 0.378814 0.433054 0.048 Uiso 1 1 calc GR
C22 C 0.69179(19) 0.4707(2) 0.6222(2) 0.0272(9) Uani 1 1 d .
H22A H 0.668984 0.500502 0.579068 0.041 Uiso 1 1 calc GR
H22B H 0.680411 0.509011 0.665543 0.041 Uiso 1 1 calc GR
H22C H 0.670645 0.406802 0.628501 0.041 Uiso 1 1 calc GR
C13 C 0.7586(2) 0.2238(2) 0.5847(2) 0.0317(9) Uani 1 1 d .
H13A H 0.783134 0.165284 0.567836 0.048 Uiso 1 1 calc GR
H13B H 0.714145 0.207841 0.614684 0.048 Uiso 1 1 calc GR
H13C H 0.794812 0.260798 0.613854 0.048 Uiso 1 1 calc GR
C6 C 0.5578(2) 0.1944(2) 0.2597(2) 0.0295(9) Uani 1 1 d .
H6 H 0.569380 0.154112 0.219557 0.035 Uiso 1 1 calc R
C8 C 0.69716(19) 0.1854(3) 0.2959(2) 0.0366(10) Uani 1 1 d .
H8A H 0.731704 0.240072 0.296578 0.055 Uiso 1 1 calc GR
H8B H 0.700989 0.153054 0.248689 0.055 Uiso 1 1 calc GR
H8C H 0.711242 0.141285 0.335074 0.055 Uiso 1 1 calc GR
C1 C 0.5050(2) 0.3783(3) 0.4392(2) 0.0391(10) Uani 1 1 d .
H1A H 0.519560 0.347796 0.485249 0.059 Uiso 1 1 calc GR
H1B H 0.450230 0.391702 0.439617 0.059 Uiso 1 1 calc GR
H1C H 0.533321 0.437822 0.433564 0.059 Uiso 1 1 calc GR
C19 C 0.9586(2) 0.5492(3) 0.7058(2) 0.0435(11) Uani 1 1 d .
H19A H 0.998215 0.503992 0.720455 0.065 Uiso 1 1 calc GR
H19B H 0.929690 0.569176 0.748932 0.065 Uiso 1 1 calc GR
H19C H 0.982308 0.604734 0.682993 0.065 Uiso 1 1 calc GR
C5 C 0.4219(2) 0.1984(3) 0.2151(2) 0.0477(12) Uani 1 1 d .
H5A H 0.382250 0.162478 0.240763 0.072 Uiso 1 1 calc GR
H5B H 0.443792 0.158888 0.176326 0.072 Uiso 1 1 calc GR
H5C H 0.399530 0.255676 0.193571 0.072 Uiso 1 1 calc GR

loop_
_atom_site_aniso_label
_atom_site_aniso_U_11
_atom_site_aniso_U_22
_atom_site_aniso_U_33
_atom_site_aniso_U_23
_atom_site_aniso_U_13
_atom_site_aniso_U_12
Fe1 0.0221(3) 0.0157(2) 0.0209(3) 0.0042(2) -0.0026(2) -0.0021(2)
N3 0.0158(14) 0.0165(14) 0.0204(17) 0.0000(13) -0.0016(14) 0.0003(11)
N4 0.0157(15) 0.0135(15) 0.0232(17) 0.0006(12) -0.0016(13) -0.0004(11)
O2 0.058(2) 0.0238(15) 0.060(2) 0.0029(13) 0.0016(16) 0.0165(14)
N2 0.0284(18) 0.0254(17) 0.025(2) 0.0053(13) -0.0014(14) 0.0020(14)
N1 0.0317(17) 0.0303(16) 0.0271(17) 0.0092(15) 0.0005(16) -0.0001(16)
O1 0.0495(19) 0.081(2) 0.0440(19) 0.0214(18) 0.0261(16) 0.0153(17)
C14 0.0220(19) 0.0098(17) 0.0188(18) -0.0003(14) -0.0040(15) -0.0032(14)
C10 0.0174(19) 0.0124(17) 0.024(2) 0.0012(15) 0.0043(16) 0.0000(14)
C21 0.0212(19) 0.0180(17) 0.0199(19) 0.0057(14) -0.0029(17) -0.0006(16)
C2 0.0185(19) 0.0199(19) 0.033(2) 0.0096(17) 0.0015(18) -0.0008(16)
C9 0.0157(19) 0.0163(18) 0.024(2) 0.0038(15) -0.0043(16) -0.0051(14)
C12 0.0195(19) 0.0162(18) 0.023(2) 0.0010(15) -0.0021(16) 0.0014(15)
C4 0.028(2) 0.024(2) 0.035(3) 0.0107(18) -0.0115(19) -0.0088(17)
C15 0.0220(19) 0.0117(18) 0.029(2) -0.0033(15) -0.0061(16) 0.0010(14)
C7 0.024(2) 0.0185(19) 0.028(2) 0.0005(17) -0.0044(18) -0.0014(16)
C18 0.032(2) 0.0137(18) 0.033(2) 0.0005(16) -0.0137(19) -0.0005(16)
C17 0.0216(19) 0.0177(18) 0.039(2) -0.0014(18) -0.0096(19) 0.0026(14)
C20 0.036(2) 0.0177(18) 0.022(2) -0.0036(16) -0.0038(19) 0.0027(16)
C3 0.0139(19) 0.028(2) 0.046(3) 0.0157(19) -0.0005(19) -0.0043(16)
C11 0.025(2) 0.0197(19) 0.039(3) 0.0050(17) -0.0066(19) -0.0071(16)
C16 0.021(2) 0.036(2) 0.038(3) -0.0088(19) 0.0005(19) 0.0002(17)
C22 0.028(2) 0.030(2) 0.024(2) 0.0024(17) 0.0026(17) 0.0021(16)
C13 0.039(2) 0.0228(19) 0.034(2) 0.0096(18) -0.014(2) -0.0051(16)
C6 0.036(2) 0.0225(19) 0.030(2) 0.0004(17) -0.0118(19) -0.0044(17)
C8 0.032(2) 0.036(2) 0.042(3) -0.0141(19) -0.0045(19) 0.0047(18)
C1 0.023(2) 0.048(2) 0.047(3) -0.005(2) 0.008(2) 0.0030(18)
C19 0.046(3) 0.037(2) 0.047(3) -0.017(2) -0.018(2) -0.0047(19)
C5 0.039(3) 0.046(3) 0.058(3) 0.011(2) -0.027(2) -0.017(2)

loop_
_atom_type_symbol
_atom_type_description
_atom_type_scat_dispersion_real
_atom_type_scat_dispersion_imag
_atom_type_scat_source
C C 0.0033 0.0016 'International Tables Vol C Tables 4.2.6.8 and 6.1.1.4'
H H 0.0000 0.0000 'International Tables Vol C Tables 4.2.6.8 and 6.1.1.4'
N N 0.0061 0.0033 'International Tables Vol C Tables 4.2.6.8 and 6.1.1.4'
O O 0.0106 0.0060 'International Tables Vol C Tables 4.2.6.8 and 6.1.1.4'
Fe Fe 0.3463 0.8444 'International Tables Vol C Tables 4.2.6.8 and 6.1.1.4'

loop_
_geom_angle_atom_site_label_1
_geom_angle_atom_site_label_2
_geom_angle_atom_site_label_3
_geom_angle
N4 Fe1 N3 77.32(11)
N2 Fe1 N3 119.97(12)
N2 Fe1 N4 110.91(12)
N1 Fe1 N3 111.68(13)
N1 Fe1 N4 113.71(12)
N1 Fe1 N2 116.87(14)
C10 N3 Fe1 116.3(2)
C10 N3 C9 119.4(3)
C9 N3 Fe1 123.8(2)
C14 N4 Fe1 123.70(19)
C12 N4 Fe1 117.4(2)
C12 N4 C14 118.9(3)
O2 N2 Fe1 167.6(3)
O1 N1 Fe1 174.3(3)
C21 C14 N4 118.2(3)
C21 C14 C15 122.1(3)
C15 C14 N4 119.7(3)
N3 C10 C12 114.1(3)
N3 C10 C11 126.2(3)
C12 C10 C11 119.7(3)
C14 C21 C22 120.5(3)
C20 C21 C14 118.3(3)
C20 C21 C22 121.2(3)
C9 C2 C1 121.1(3)
C3 C2 C9 117.2(3)
C3 C2 C1 121.6(3)
C2 C9 N3 118.1(3)
C7 C9 N3 120.0(3)
C7 C9 C2 122.0(3)
N4 C12 C10 113.9(3)
N4 C12 C13 125.2(3)
C10 C12 C13 120.9(3)
C3 C4 C6 117.8(3)
C3 C4 C5 120.9(3)
C6 C4 C5 121.2(4)
C14 C15 C16 121.1(3)
C17 C15 C14 117.4(3)
C17 C15 C16 121.4(3)
C9 C7 C8 120.8(3)
C6 C7 C9 117.7(3)
C6 C7 C8 121.5(3)
C17 C18 C20 118.6(3)
C17 C18 C19 120.8(3)
C20 C18 C19 120.6(3)
C15 C17 H17 118.9
C18 C17 C15 122.1(3)
C18 C17 H17 118.9
C21 C20 C18 121.4(3)
C21 C20 H20 119.3
C18 C20 H20 119.3
C2 C3 H3 118.6
C4 C3 C2 122.7(3)
C4 C3 H3 118.6
C10 C11 H11A 109.5
C10 C11 H11B 109.5
C10 C11 H11C 109.5
H11A C11 H11B 109.5
H11A C11 H11C 109.5
H11B C11 H11C 109.5
C15 C16 H16A 109.5
C15 C16 H16B 109.5
C15 C16 H16C 109.5
H16A C16 H16B 109.5
H16A C16 H16C 109.5
H16B C16 H16C 109.5
C21 C22 H22A 109.5
C21 C22 H22B 109.5
C21 C22 H22C 109.5
H22A C22 H22B 109.5
H22A C22 H22C 109.5
H22B C22 H22C 109.5
C12 C13 H13A 109.5
C12 C13 H13B 109.5
C12 C13 H13C 109.5
H13A C13 H13B 109.5
H13A C13 H13C 109.5
H13B C13 H13C 109.5
C4 C6 C7 122.5(4)
C4 C6 H6 118.8
C7 C6 H6 118.8
C7 C8 H8A 109.5
C7 C8 H8B 109.5
C7 C8 H8C 109.5
H8A C8 H8B 109.5
H8A C8 H8C 109.5
H8B C8 H8C 109.5
C2 C1 H1A 109.5
C2 C1 H1B 109.5
C2 C1 H1C 109.5
H1A C1 H1B 109.5
H1A C1 H1C 109.5
H1B C1 H1C 109.5
C18 C19 H19A 109.5
C18 C19 H19B 109.5
C18 C19 H19C 109.5
H19A C19 H19B 109.5
H19A C19 H19C 109.5
H19B C19 H19C 109.5
C4 C5 H5A 109.5
C4 C5 H5B 109.5
C4 C5 H5C 109.5
H5A C5 H5B 109.5
H5A C5 H5C 109.5
H5B C5 H5C 109.5

loop_
_geom_bond_atom_site_label_1
_geom_bond_atom_site_label_2
_geom_bond_distance
Fe1 N3 2.038(2)
Fe1 N4 2.014(3)
Fe1 N2 1.654(3)
Fe1 N1 1.648(3)
N3 C10 1.289(4)
N3 C9 1.445(4)
N4 C14 1.441(4)
N4 C12 1.290(4)
O2 N2 1.201(3)
N1 O1 1.192(3)
C14 C21 1.388(4)
C14 C15 1.393(4)
C10 C12 1.484(4)
C10 C11 1.496(4)
C21 C20 1.385(4)
C21 C22 1.516(5)
C2 C9 1.404(4)
C2 C3 1.392(5)
C2 C1 1.501(5)
C9 C7 1.395(5)
C12 C13 1.505(4)
C4 C3 1.384(5)
C4 C6 1.387(5)
C4 C5 1.506(5)
C15 C17 1.390(5)
C15 C16 1.507(5)
C7 C6 1.388(5)
C7 C8 1.521(5)
C18 C17 1.384(5)
C18 C20 1.387(5)
C18 C19 1.516(5)
C17 H17 0.9500
C20 H20 0.9500
C3 H3 0.9500
C11 H11A 0.9800
C11 H11B 0.9800
C11 H11C 0.9800
C16 H16A 0.9800
C16 H16B 0.9800
C16 H16C 0.9800
C22 H22A 0.9800
C22 H22B 0.9800
C22 H22C 0.9800
C13 H13A 0.9800
C13 H13B 0.9800
C13 H13C 0.9800
C6 H6 0.9500
C8 H8A 0.9800
C8 H8B 0.9800
C8 H8C 0.9800
C1 H1A 0.9800
C1 H1B 0.9800
C1 H1C 0.9800
C19 H19A 0.9800
C19 H19B 0.9800
C19 H19C 0.9800
C5 H5A 0.9800
C5 H5B 0.9800
C5 H5C 0.9800

loop_
_geom_torsion_atom_site_label_1
_geom_torsion_atom_site_label_2
_geom_torsion_atom_site_label_3
_geom_torsion_atom_site_label_4
_geom_torsion
Fe1 N3 C10 C12 9.1(4)
Fe1 N3 C10 C11 -173.3(3)
Fe1 N3 C9 C2 -85.4(3)
Fe1 N3 C9 C7 93.8(3)
Fe1 N4 C14 C21 92.5(3)
Fe1 N4 C14 C15 -86.0(3)
Fe1 N4 C12 C10 -5.4(4)
Fe1 N4 C12 C13 177.4(3)
N3 Fe1 N2 O2 -166.6(12)
N3 C10 C12 N4 -2.5(4)
N3 C10 C12 C13 174.8(3)
N3 C9 C7 C6 178.8(3)
N3 C9 C7 C8 -2.0(5)
N4 Fe1 N2 O2 106.3(13)
N4 C14 C21 C20 178.7(3)
N4 C14 C21 C22 -0.1(4)
N4 C14 C15 C17 -179.6(3)
N4 C14 C15 C16 -0.4(5)
N1 Fe1 N2 O2 -26.3(13)
C14 N4 C12 C10 175.0(3)
C14 N4 C12 C13 -2.2(5)
C14 C21 C20 C18 1.6(5)
C14 C15 C17 C18 0.1(5)
C10 N3 C9 C2 102.4(4)
C10 N3 C9 C7 -78.5(4)
C21 C14 C15 C17 2.0(5)
C21 C14 C15 C16 -178.9(3)
C2 C9 C7 C6 -2.0(5)
C2 C9 C7 C8 177.1(3)
C9 N3 C10 C12 -178.1(3)
C9 N3 C10 C11 -0.5(5)
C9 C2 C3 C4 -0.3(5)
C9 C7 C6 C4 0.6(5)
C12 N4 C14 C21 -87.9(4)
C12 N4 C14 C15 93.5(4)
C15 C14 C21 C20 -2.8(5)
C15 C14 C21 C22 178.4(3)
C17 C18 C20 C21 0.4(5)
C20 C18 C17 C15 -1.2(5)
C3 C2 C9 N3 -179.0(3)
C3 C2 C9 C7 1.9(5)
C3 C4 C6 C7 0.8(5)
C11 C10 C12 N4 179.7(3)
C11 C10 C12 C13 -3.0(5)
C16 C15 C17 C18 -179.1(3)
C22 C21 C20 C18 -179.6(3)
C6 C4 C3 C2 -1.0(5)
C8 C7 C6 C4 -178.5(3)
C1 C2 C9 N3 0.9(5)
C1 C2 C9 C7 -178.2(3)
C1 C2 C3 C4 179.8(3)
C19 C18 C17 C15 178.7(3)
C19 C18 C20 C21 -179.5(3)
C5 C4 C3 C2 -179.8(3)
C5 C4 C6 C7 179.6(3)
